data_4127272
loop_
_publ_author_name
'Hamze, Rasha'
'Shi, Shuyang'
'Kapper, Savannah C.'
'Muthiah Ravinson, Daniel Sylvinson'
'Estergreen, Laura'
'Jung, Moon-Chul'
'Tadle, Abegail C.'
'Haiges, Ralf'
'Djurovich, Peter I.'
'Peltier, Jesse L.'
'Jazzar, Rodolphe'
'Bertrand, Guy'
'Bradforth, Stephen E.'
'Thompson, Mark E.'

_publ_section_title
;
 &quot;Quick-Silver&quot; from a Systematic Study of Highly Luminescent,
 Two-Coordinate, d<sup>10</sup> Coinage Metal Complexes.
;
_journal_issue 21
_journal_name_full 'Journal of the American Chemical Society'
_journal_page_first 8616
_journal_page_last 8626
_journal_paper_doi 10.1021/jacs.9b03657
_journal_volume 141
_journal_year 2019
_chemical_absolute_configuration unk
_chemical_formula_moiety 'C39 H51 Ag N2'
_chemical_formula_sum 'C39 H51 Ag N2'
_chemical_formula_weight 655.68
_space_group_crystal_system monoclinic
_space_group_IT_number 4
_space_group_name_Hall 'P 2yb'
_space_group_name_H-M_alt 'P 1 21 1'
_symmetry_space_group_name_Hall 'P 2yb'
_symmetry_space_group_name_H-M 'P 1 21 1'
_atom_sites_solution_hydrogens geom
_cell_angle_alpha 90
_cell_angle_beta 90.261(5)
_cell_angle_gamma 90
_cell_formula_units_Z 4
_cell_length_a 9.786(2)
_cell_length_b 18.799(5)
_cell_length_c 18.955(5)
_cell_measurement_reflns_used 9540
_cell_measurement_temperature 100.(2)
_cell_measurement_theta_max 28.2608
_cell_measurement_theta_min 2.3462
_cell_volume 3487.1(15)
_computing_cell_refinement 'APEX3 v2017.3-0 (Bruker AXS, 2017)'
_computing_data_collection 'Bruker Instrument Service v2012.12.0.3 (Bruker AXS, 2012)'
_computing_data_reduction 'SAINT V8.38A (Bruker AXS, 2013)'
_computing_molecular_graphics 'shelXle (C.B. Huebschle, rev 833)'
_computing_publication_material 'SHELXTL XL 2016/6 (Bruker AXS, 2016)'
_computing_structure_refinement 'SHELXTL XL 2016/6 (Bruker AXS, 2016)'
_computing_structure_solution 'SHELXTL XT 2014/5 (Bruker AXS, 2014)'
_diffrn_ambient_temperature 100.(2)
_diffrn_detector_area_resol_mean 8.3333
_diffrn_measured_fraction_theta_full 1.000
_diffrn_measured_fraction_theta_max 1.000
_diffrn_measurement_device_type 'Bruker APEX II CCD'
_diffrn_measurement_method 'omega- and phi-scans'
_diffrn_radiation_monochromator 'TRIUMPH curved-crystal'
_diffrn_radiation_type 'MoK\a '
_diffrn_radiation_wavelength 0.71073
_diffrn_reflns_av_R_equivalents 0.0557
_diffrn_reflns_av_unetI/netI 0.0661
_diffrn_reflns_limit_h_max 12
_diffrn_reflns_limit_h_min -11
_diffrn_reflns_limit_k_max 24
_diffrn_reflns_limit_k_min -24
_diffrn_reflns_limit_l_max 23
_diffrn_reflns_limit_l_min -24
_diffrn_reflns_number 50023
_diffrn_reflns_theta_full 27.48
_diffrn_reflns_theta_max 27.48
_diffrn_reflns_theta_min 1.07
_diffrn_source 'fine-focus tube'
_exptl_absorpt_coefficient_mu 0.606
_exptl_absorpt_correction_T_max 0.98
_exptl_absorpt_correction_T_min 0.86
_exptl_absorpt_correction_type multi-scan
_exptl_absorpt_process_details 'SADABS 2016/2 (Bruker AXS, 2016)'
_exptl_crystal_colour 'clear colourless'
_exptl_crystal_density_diffrn 1.249
_exptl_crystal_density_method 'not measured'
_exptl_crystal_description plate
_exptl_crystal_F_000 1384
_exptl_crystal_size_max 0.180
_exptl_crystal_size_mid 0.110
_exptl_crystal_size_min 0.040
_refine_diff_density_max 0.604
_refine_diff_density_min -0.406
_refine_ls_abs_structure_details
;

Refined as an inversion twin.
;
_refine_ls_abs_structure_Flack 0.04(3)
_refine_ls_extinction_method none
_refine_ls_goodness_of_fit_ref 1.011
_refine_ls_hydrogen_treatment constr
_refine_ls_matrix_type full
_refine_ls_number_parameters 777
_refine_ls_number_reflns 16003
_refine_ls_number_restraints 1
_refine_ls_restrained_S_all 1.011
_refine_ls_R_factor_all 0.0631
_refine_ls_R_factor_gt 0.0415
_refine_ls_shift/su_max 0.002
_refine_ls_shift/su_mean 0.000
_refine_ls_structure_factor_coef Fsqd
_refine_ls_weighting_details 'w=1/[\s^2^(Fo^2^)+(0.0333P)^2^+1.4422P] where P=(Fo^2^+2Fc^2^)/3'
_refine_ls_weighting_scheme calc
_refine_ls_wR_factor_gt 0.0799
_refine_ls_wR_factor_ref 0.0869
_reflns_number_gt 12683
_reflns_number_total 16003
_reflns_threshold_expression 'I > 2\s(I)'
_cod_data_source_file ja9b03657_si_003.cif
_cod_data_source_block Rasha041018_1
_cod_depositor_comments 'Adding full bibliography for 4127272--4127276.cif.'
_cod_database_code 4127272

loop_
_space_group_symop_operation_xyz
'x, y, z'
'-x, y+1/2, -z'

loop_
_atom_site_type_symbol
_atom_site_label
_atom_site_fract_x
_atom_site_fract_y
_atom_site_fract_z
_atom_site_U_iso_or_equiv
_atom_site_adp_type
_atom_site_calc_flag
_atom_site_refinement_flags_adp
_atom_site_refinement_flags_posn
_atom_site_occupancy
C C1 0.7823(8) 0.8017(4) 0.5344(3) 0.0208(18) Uani d . . 1
C C2 0.7369(9) 0.7986(4) 0.6036(4) 0.0280(19) Uani d . . 1
H H2 0.662009 0.769086 0.616176 0.034 Uiso calc U R 1
C C3 0.8032(10) 0.8394(5) 0.6538(4) 0.034(2) Uani d . . 1
H H3 0.771085 0.838816 0.701024 0.041 Uiso calc U R 1
C C4 0.9168(9) 0.8817(5) 0.6371(4) 0.031(2) Uani d . . 1
H H4 0.959421 0.909911 0.672463 0.038 Uiso calc U R 1
C C5 0.9661(9) 0.8822(5) 0.5692(4) 0.0299(19) Uani d . . 1
H H5 1.044584 0.909607 0.557975 0.036 Uiso calc U R 1
C C6 0.8998(7) 0.8419(5) 0.5163(3) 0.0202(19) Uani d . . 1
C C7 0.9197(8) 0.8317(4) 0.4425(3) 0.0188(17) Uani d . . 1
C C8 1.0152(8) 0.8584(4) 0.3938(4) 0.0218(18) Uani d . . 1
H H8 1.087356 0.888827 0.408486 0.026 Uiso calc U R 1
C C9 1.0004(9) 0.8388(5) 0.3238(4) 0.027(2) Uani d . . 1
H H9 1.061457 0.857544 0.289681 0.033 Uiso calc U R 1
C C10 0.8970(8) 0.7918(4) 0.3022(3) 0.0221(17) Uani d . . 1
H H10 0.891194 0.778596 0.25395 0.027 Uiso calc U R 1
C C11 0.8037(8) 0.7644(4) 0.3491(3) 0.0221(17) Uani d . . 1
H H11 0.734911 0.732115 0.333885 0.027 Uiso calc U R 1
C C12 0.8132(7) 0.7855(4) 0.4202(3) 0.0136(15) Uani d . . 1
C C13 0.4646(8) 0.5963(4) 0.4928(4) 0.0203(18) Uani d . . 1
C C14 0.3480(8) 0.5053(5) 0.5596(4) 0.0282(19) Uani d . . 1
C C15 0.3588(9) 0.4812(4) 0.4834(3) 0.033(2) Uani d . . 1
H H15A 0.268398 0.465221 0.465942 0.04 Uiso calc U R 1
H H15B 0.423674 0.441052 0.479664 0.04 Uiso calc U R 1
C C16 0.4096(8) 0.5448(4) 0.4393(3) 0.0184(17) Uani d . . 1
C C17 0.4559(8) 0.6165(4) 0.6199(3) 0.0196(17) Uani d . . 1
C C18 0.3657(7) 0.6726(4) 0.6378(3) 0.0207(17) Uani d . . 1
C C19 0.3904(9) 0.7084(5) 0.7011(4) 0.030(2) Uani d . . 1
H H19 0.328813 0.744614 0.715553 0.037 Uiso calc U R 1
C C20 0.5005(8) 0.6930(6) 0.7427(3) 0.030(2) Uani d . . 1
H H20 0.513618 0.717922 0.785844 0.036 Uiso calc U R 1
C C21 0.5945(8) 0.6406(5) 0.7224(4) 0.0252(19) Uani d . . 1
H H21 0.672345 0.631372 0.751053 0.03 Uiso calc U R 1
C C22 0.5744(8) 0.6019(5) 0.6601(4) 0.0202(17) Uani d . . 1
C C23 0.2507(8) 0.6976(5) 0.5900(4) 0.0276(18) Uani d . . 1
H H23 0.239413 0.661697 0.551447 0.033 Uiso calc U R 1
C C24 0.1126(9) 0.7038(5) 0.6292(4) 0.039(2) Uani d . . 1
H H24A 0.03933 0.712952 0.594983 0.059 Uiso calc U R 1
H H24B 0.117288 0.743094 0.663095 0.059 Uiso calc U R 1
H H24C 0.093935 0.659299 0.654287 0.059 Uiso calc U R 1
C C25 0.2860(9) 0.7694(5) 0.5557(4) 0.041(2) Uani d . . 1
H H25A 0.216054 0.78146 0.520537 0.062 Uiso calc U R 1
H H25B 0.375235 0.76598 0.532661 0.062 Uiso calc U R 1
H H25C 0.289259 0.806429 0.592026 0.062 Uiso calc U R 1
C C26 0.6836(8) 0.5504(5) 0.6370(4) 0.0216(17) Uani d . . 1
H H26 0.649835 0.523212 0.595027 0.026 Uiso calc U R 1
C C27 0.7233(9) 0.4980(5) 0.6953(4) 0.035(2) Uani d . . 1
H H27A 0.792802 0.465095 0.677628 0.053 Uiso calc U R 1
H H27B 0.642417 0.471099 0.709895 0.053 Uiso calc U R 1
H H27C 0.760046 0.524272 0.73584 0.053 Uiso calc U R 1
C C28 0.8099(8) 0.5933(5) 0.6160(4) 0.033(2) Uani d . . 1
H H28A 0.879837 0.561037 0.597571 0.049 Uiso calc U R 1
H H28B 0.845948 0.618313 0.657452 0.049 Uiso calc U R 1
H H28C 0.784813 0.627966 0.579591 0.049 Uiso calc U R 1
C C29 0.2001(9) 0.5205(5) 0.5837(4) 0.033(2) Uani d . . 1
H H29A 0.201909 0.542509 0.630612 0.05 Uiso calc U R 1
H H29B 0.14876 0.475805 0.585781 0.05 Uiso calc U R 1
H H29C 0.155917 0.552881 0.550142 0.05 Uiso calc U R 1
C C30 0.4132(9) 0.4527(5) 0.6102(4) 0.033(2) Uani d . . 1
H H30A 0.415387 0.473181 0.657711 0.049 Uiso calc U R 1
H H30B 0.506703 0.442427 0.594878 0.049 Uiso calc U R 1
H H30C 0.359868 0.408634 0.610584 0.049 Uiso calc U R 1
C C31 0.2779(9) 0.5795(4) 0.4063(4) 0.049(2) Uani d . . 1
H H31A 0.227512 0.541551 0.380991 0.059 Uiso calc U R 1
H H31B 0.21928 0.595161 0.445797 0.059 Uiso calc U R 1
C C32 0.2915(9) 0.6390(4) 0.3584(4) 0.052(2) Uani d . . 1
H H32 0.330056 0.680391 0.385037 0.063 Uiso calc U R 1
C C33 0.3952(9) 0.6165(4) 0.3014(4) 0.049(2) Uani d . . 1
H H33A 0.350654 0.580166 0.271374 0.058 Uiso calc U R 1
H H33B 0.412739 0.658449 0.271203 0.058 Uiso calc U R 1
C C34 0.5293(9) 0.5878(4) 0.3241(4) 0.042(2) Uani d . . 1
H H34A 0.584613 0.626302 0.345517 0.051 Uiso calc U R 1
H H34B 0.579068 0.569523 0.282489 0.051 Uiso calc U R 1
C C35 0.5092(8) 0.5242(4) 0.3808(4) 0.0423(19) Uani d . . 1
H H35 0.460329 0.4862 0.353812 0.051 Uiso calc U R 1
C C36 0.1509(9) 0.6598(6) 0.3294(5) 0.079(3) Uani d . . 1
H H36A 0.162082 0.69064 0.288129 0.119 Uiso calc U R 1
H H36B 0.099737 0.685327 0.365854 0.119 Uiso calc U R 1
H H36C 0.100689 0.616851 0.315699 0.119 Uiso calc U R 1
C C37 0.6420(8) 0.4919(4) 0.3995(4) 0.0461(19) Uani d . . 1
H H37 0.627126 0.462239 0.44263 0.055 Uiso calc U R 1
C C38 0.7601(9) 0.5420(5) 0.4156(6) 0.072(3) Uani d . . 1
H H38A 0.842983 0.514245 0.424883 0.109 Uiso calc U R 1
H H38B 0.738182 0.57074 0.457211 0.109 Uiso calc U R 1
H H38C 0.775224 0.573406 0.375109 0.109 Uiso calc U R 1
C C39 0.6932(10) 0.4415(5) 0.3408(4) 0.067(3) Uani d . . 1
H H39A 0.768499 0.412348 0.359027 0.101 Uiso calc U R 1
H H39B 0.72527 0.469674 0.300637 0.101 Uiso calc U R 1
H H39C 0.618233 0.410473 0.325423 0.101 Uiso calc U R 1
C C40 0.2191(8) 0.2001(4) 0.9585(3) 0.0236(19) Uani d . . 1
C C41 0.2727(9) 0.1994(5) 0.8894(4) 0.032(2) Uani d . . 1
H H41 0.351775 0.226102 0.877696 0.039 Uiso calc U R 1
C C42 0.2058(12) 0.1583(6) 0.8394(4) 0.045(3) Uani d . . 1
H H42 0.238336 0.158115 0.792301 0.054 Uiso calc U R 1
C C43 0.0921(11) 0.1172(6) 0.8564(5) 0.050(3) Uani d . . 1
H H43 0.048735 0.089958 0.82047 0.06 Uiso calc U R 1
C C44 0.0412(9) 0.1151(5) 0.9240(4) 0.034(2) Uani d . . 1
H H44 -0.035273 0.086216 0.935323 0.041 Uiso calc U R 1
C C45 0.1052(8) 0.1568(5) 0.9756(4) 0.0233(19) Uani d . . 1
C C46 0.0812(7) 0.1679(4) 1.0492(4) 0.0228(18) Uani d . . 1
C C47 -0.0109(9) 0.1422(5) 1.0984(5) 0.033(2) Uani d . . 1
H H47 -0.078601 0.108875 1.084018 0.04 Uiso calc U R 1
C C48 -0.0059(8) 0.1641(4) 1.1679(4) 0.031(2) Uani d . . 1
H H48 -0.069768 0.146376 1.201081 0.037 Uiso calc U R 1
C C49 0.0956(8) 0.2133(5) 1.1889(4) 0.0282(19) Uani d . . 1
H H49 0.100379 0.22826 1.236705 0.034 Uiso calc U R 1
C C50 0.1878(8) 0.2397(4) 1.1407(4) 0.0241(17) Uani d . . 1
H H50 0.25515 0.273034 1.155321 0.029 Uiso calc U R 1
C C51 0.1823(8) 0.2176(4) 1.0706(4) 0.0235(18) Uani d . . 1
Ag Ag1 0.58714(5) 0.68596(2) 0.48111(2) 0.01904(14) Uani d . . 1
N N1 0.7303(7) 0.7664(4) 0.4761(3) 0.0222(15) Uani d . . 1
N N2 0.4295(6) 0.5756(3) 0.5562(3) 0.0180(13) Uani d . . 1
C C52 0.5421(7) 0.4020(4) 1.0034(4) 0.0148(16) Uani d . . 1
C C53 0.6777(8) 0.4905(4) 0.9431(4) 0.0218(16) Uani d . . 1
C C54 0.6792(8) 0.5083(4) 1.0229(3) 0.0277(17) Uani d . . 1
H H54A 0.647383 0.557661 1.030659 0.033 Uiso calc U R 1
H H54B 0.773072 0.503835 1.042118 0.033 Uiso calc U R 1
C C55 0.5821(8) 0.4548(5) 1.0604(3) 0.0208(18) Uani d . . 1
C C56 0.5577(8) 0.3844(4) 0.8775(3) 0.0170(16) Uani d . . 1
C C57 0.4406(8) 0.4032(4) 0.8391(4) 0.0199(16) Uani d . . 1
C C58 0.4185(8) 0.3681(5) 0.7755(4) 0.0250(18) Uani d . . 1
H H58 0.339309 0.379342 0.748626 0.03 Uiso calc U R 1
C C59 0.5061(7) 0.3182(6) 0.7506(3) 0.0272(17) Uani d . . 1
H H59 0.490565 0.296719 0.705903 0.033 Uiso calc U R 1
C C60 0.6190(8) 0.2989(5) 0.7911(4) 0.0269(18) Uani d . . 1
H H60 0.679367 0.263396 0.773965 0.032 Uiso calc U R 1
C C61 0.6460(8) 0.3306(4) 0.8565(3) 0.0215(18) Uani d . . 1
C C62 0.3305(9) 0.4553(5) 0.8653(4) 0.030(2) Uani d . . 1
H H62 0.366825 0.478778 0.908858 0.036 Uiso calc U R 1
C C63 0.2993(9) 0.5144(5) 0.8109(4) 0.0308(19) Uani d . . 1
H H63A 0.23819 0.5497 0.831964 0.046 Uiso calc U R 1
H H63B 0.255308 0.493467 0.769238 0.046 Uiso calc U R 1
H H63C 0.384791 0.537538 0.796902 0.046 Uiso calc U R 1
C C64 0.1998(9) 0.4156(5) 0.8857(4) 0.037(2) Uani d . . 1
H H64A 0.1301 0.449916 0.900292 0.056 Uiso calc U R 1
H H64B 0.219515 0.382976 0.924783 0.056 Uiso calc U R 1
H H64C 0.166154 0.388426 0.845036 0.056 Uiso calc U R 1
C C65 0.7588(8) 0.2980(4) 0.9026(3) 0.0227(18) Uani d . . 1
H H65 0.769451 0.327855 0.945906 0.027 Uiso calc U R 1
C C66 0.8954(8) 0.2943(5) 0.8657(4) 0.029(2) Uani d . . 1
H H66A 0.964435 0.2754 0.898341 0.043 Uiso calc U R 1
H H66B 0.922283 0.342093 0.850497 0.043 Uiso calc U R 1
H H66C 0.888057 0.263048 0.824522 0.043 Uiso calc U R 1
C C67 0.7133(9) 0.2231(4) 0.9252(4) 0.0308(19) Uani d . . 1
H H67A 0.783527 0.201931 0.955619 0.046 Uiso calc U R 1
H H67B 0.700371 0.193368 0.883226 0.046 Uiso calc U R 1
H H67C 0.627104 0.226387 0.951059 0.046 Uiso calc U R 1
C C68 0.8167(9) 0.4726(5) 0.9144(4) 0.0309(19) Uani d . . 1
H H68A 0.807221 0.454487 0.866117 0.046 Uiso calc U R 1
H H68B 0.859539 0.436129 0.944129 0.046 Uiso calc U R 1
H H68C 0.873818 0.515379 0.914221 0.046 Uiso calc U R 1
C C69 0.6127(8) 0.5491(5) 0.8989(4) 0.0271(17) Uani d . . 1
H H69A 0.596396 0.531541 0.85096 0.041 Uiso calc U R 1
H H69B 0.6742 0.590192 0.897305 0.041 Uiso calc U R 1
H H69C 0.52571 0.563253 0.920125 0.041 Uiso calc U R 1
C C70 0.4499(6) 0.4942(3) 1.0838(3) 0.0226(13) Uani d . . 1
H H70A 0.476696 0.537862 1.109604 0.027 Uiso calc U R 1
H H70B 0.39905 0.509174 1.041021 0.027 Uiso calc U R 1
C C71 0.3531(5) 0.4507(3) 1.1308(3) 0.0223(12) Uani d . . 1
H H71 0.321481 0.408479 1.103083 0.027 Uiso calc U R 1
C C72 0.4268(8) 0.4240(5) 1.1948(4) 0.0348(19) Uani d . . 1
H H72A 0.364379 0.394724 1.223805 0.042 Uiso calc U R 1
H H72B 0.458533 0.464623 1.223804 0.042 Uiso calc U R 1
C C73 0.5507(6) 0.3787(4) 1.1712(3) 0.0218(14) Uani d . . 1
H H73A 0.597895 0.359582 1.213485 0.026 Uiso calc U R 1
H H73B 0.517677 0.337846 1.142922 0.026 Uiso calc U R 1
C C74 0.6519(5) 0.4218(3) 1.1276(3) 0.0124(11) Uani d . . 1
H H74 0.679031 0.463081 1.157877 0.015 Uiso calc U R 1
C C75 0.2273(7) 0.4938(4) 1.1512(4) 0.0443(18) Uani d . . 1
H H75A 0.160291 0.46248 1.173687 0.066 Uiso calc U R 1
H H75B 0.1868 0.515134 1.108836 0.066 Uiso calc U R 1
H H75C 0.253941 0.531484 1.184248 0.066 Uiso calc U R 1
C C76 0.7881(6) 0.3804(3) 1.1116(3) 0.0192(12) Uani d . . 1
H H76 0.829155 0.401548 1.068145 0.023 Uiso calc U R 1
C C77 0.8895(7) 0.3917(4) 1.1728(4) 0.0359(16) Uani d . . 1
H H77A 0.976223 0.36818 1.16179 0.054 Uiso calc U R 1
H H77B 0.851667 0.371365 1.21611 0.054 Uiso calc U R 1
H H77C 0.905242 0.442736 1.179455 0.054 Uiso calc U R 1
C C78 0.7656(6) 0.3006(3) 1.0977(3) 0.0262(13) Uani d . . 1
H H78A 0.848795 0.279961 1.077607 0.039 Uiso calc U R 1
H H78B 0.68955 0.294386 1.064437 0.039 Uiso calc U R 1
H H78C 0.744161 0.276547 1.142153 0.039 Uiso calc U R 1
Ag Ag2 0.41125(5) 0.31606(2) 1.01225(2) 0.01871(14) Uani d . . 1
N N3 0.2676(7) 0.2363(4) 1.0162(3) 0.0210(15) Uani d . . 1
N N4 0.5892(6) 0.4237(4) 0.9429(3) 0.0182(14) Uani d . . 1

loop_
_atom_site_aniso_label
_atom_site_aniso_U_11
_atom_site_aniso_U_22
_atom_site_aniso_U_33
_atom_site_aniso_U_12
_atom_site_aniso_U_13
_atom_site_aniso_U_23
C1 0.023(4) 0.013(5) 0.027(3) 0.006(4) 0.005(3) 0.004(3)
C2 0.036(5) 0.014(4) 0.034(4) 0.004(4) 0.005(3) 0.005(3)
C3 0.051(6) 0.029(5) 0.022(4) 0.015(4) 0.004(3) 0.000(3)
C4 0.036(5) 0.027(5) 0.032(4) -0.001(4) -0.004(3) -0.008(3)
C5 0.031(5) 0.026(5) 0.032(4) 0.007(4) 0.000(3) 0.001(3)
C6 0.019(4) 0.016(4) 0.026(4) 0.006(3) 0.001(3) 0.003(3)
C7 0.025(4) 0.012(4) 0.020(3) 0.006(3) 0.001(3) 0.002(2)
C8 0.014(4) 0.021(5) 0.030(4) 0.002(4) 0.003(3) 0.002(3)
C9 0.027(5) 0.030(5) 0.024(3) 0.000(4) 0.003(3) 0.003(3)
C10 0.024(4) 0.021(4) 0.021(3) 0.001(3) 0.000(3) 0.000(3)
C11 0.020(4) 0.024(4) 0.023(3) 0.001(3) -0.006(3) -0.001(3)
C12 0.013(4) 0.006(3) 0.022(3) -0.003(3) 0.003(3) 0.001(2)
C13 0.023(5) 0.016(4) 0.021(3) 0.005(3) 0.004(3) 0.005(3)
C14 0.030(4) 0.024(4) 0.031(4) -0.017(3) 0.007(3) -0.007(3)
C15 0.042(5) 0.030(4) 0.027(3) -0.018(4) 0.007(3) -0.004(3)
C16 0.022(4) 0.010(4) 0.023(3) -0.003(3) 0.001(3) -0.001(3)
C17 0.023(4) 0.016(4) 0.020(3) -0.004(3) 0.011(3) -0.004(3)
C18 0.014(3) 0.017(5) 0.031(3) -0.006(3) 0.006(3) 0.000(3)
C19 0.031(5) 0.023(5) 0.038(4) 0.001(4) 0.009(3) -0.007(3)
C20 0.036(5) 0.029(5) 0.026(3) -0.008(4) 0.004(3) -0.015(3)
C21 0.024(4) 0.030(5) 0.022(3) -0.012(4) 0.002(3) -0.002(3)
C22 0.020(4) 0.021(4) 0.019(3) -0.007(3) 0.006(3) 0.005(3)
C23 0.020(4) 0.023(4) 0.039(4) 0.000(4) 0.008(3) 0.005(3)
C24 0.030(5) 0.041(7) 0.048(5) -0.001(4) 0.006(4) 0.004(4)
C25 0.029(5) 0.035(5) 0.060(5) 0.011(4) 0.013(4) 0.021(4)
C26 0.024(4) 0.021(4) 0.020(3) 0.008(3) 0.005(3) 0.003(3)
C27 0.042(5) 0.029(4) 0.034(4) 0.007(4) 0.008(3) 0.001(3)
C28 0.014(4) 0.046(6) 0.039(4) 0.000(4) 0.010(3) -0.010(4)
C29 0.038(5) 0.028(5) 0.033(4) -0.016(4) 0.007(3) -0.005(3)
C30 0.048(5) 0.016(4) 0.033(4) -0.009(4) 0.003(3) 0.001(3)
C31 0.064(6) 0.032(4) 0.051(5) -0.013(4) -0.019(4) -0.006(4)
C32 0.074(6) 0.033(4) 0.050(5) 0.007(4) -0.018(4) 0.003(4)
C33 0.065(6) 0.026(4) 0.055(5) 0.015(4) 0.029(4) 0.015(4)
C34 0.058(6) 0.022(4) 0.046(5) -0.003(4) -0.020(4) 0.003(3)
C35 0.042(5) 0.028(4) 0.057(5) -0.005(3) 0.011(4) -0.019(4)
C36 0.058(6) 0.122(9) 0.057(5) 0.046(6) 0.005(4) 0.026(6)
C37 0.055(5) 0.040(4) 0.043(4) 0.002(4) -0.011(4) -0.008(3)
C38 0.057(6) 0.046(5) 0.113(8) 0.004(5) -0.008(6) -0.017(5)
C39 0.091(7) 0.068(6) 0.043(5) 0.036(5) -0.013(5) -0.012(4)
C40 0.028(4) 0.015(5) 0.028(3) 0.001(4) -0.007(3) 0.002(3)
C41 0.039(5) 0.029(5) 0.029(4) 0.008(4) 0.001(3) -0.001(3)
C42 0.073(7) 0.034(6) 0.028(4) 0.012(5) -0.009(4) 0.002(4)
C43 0.071(8) 0.030(6) 0.049(5) 0.015(5) -0.037(5) -0.004(4)
C44 0.030(5) 0.017(4) 0.055(5) 0.001(4) -0.024(4) -0.011(4)
C45 0.021(4) 0.011(4) 0.038(4) 0.005(3) -0.011(3) -0.003(3)
C46 0.010(4) 0.015(5) 0.044(4) -0.002(3) -0.005(3) 0.003(3)
C47 0.021(5) 0.014(5) 0.064(6) -0.005(4) -0.001(4) 0.002(4)
C48 0.022(4) 0.019(5) 0.052(5) -0.002(4) 0.011(4) 0.014(3)
C49 0.027(5) 0.027(5) 0.031(4) 0.004(4) -0.001(3) 0.009(3)
C50 0.020(4) 0.015(4) 0.037(4) -0.006(3) -0.002(3) 0.007(3)
C51 0.021(4) 0.017(4) 0.033(4) 0.004(3) -0.008(3) 0.011(3)
Ag1 0.0187(3) 0.0141(3) 0.0244(3) -0.0023(3) 0.0050(2) 0.0014(2)
N1 0.025(4) 0.016(4) 0.025(3) 0.001(3) 0.003(3) -0.002(2)
N2 0.017(3) 0.012(3) 0.025(3) -0.009(3) 0.003(2) -0.002(2)
C52 0.005(3) 0.011(4) 0.029(3) 0.000(3) -0.003(3) -0.004(3)
C53 0.026(4) 0.012(3) 0.028(3) -0.005(3) 0.002(3) 0.006(3)
C54 0.033(4) 0.019(4) 0.031(3) -0.011(3) -0.001(3) 0.001(3)
C55 0.019(4) 0.018(5) 0.025(4) 0.004(4) 0.000(3) 0.005(3)
C56 0.016(4) 0.016(4) 0.020(3) -0.005(3) -0.002(3) 0.005(3)
C57 0.020(4) 0.012(4) 0.027(4) 0.000(3) 0.004(3) 0.000(3)
C58 0.018(4) 0.027(5) 0.030(4) 0.001(3) -0.007(3) 0.005(3)
C59 0.029(4) 0.026(4) 0.026(3) -0.003(4) -0.001(3) 0.001(3)
C60 0.025(4) 0.023(5) 0.033(3) 0.004(3) 0.003(3) -0.009(3)
C61 0.021(4) 0.018(5) 0.026(3) 0.001(3) 0.005(3) -0.002(3)
C62 0.023(4) 0.036(5) 0.031(4) 0.003(4) 0.001(3) 0.005(4)
C63 0.024(4) 0.028(4) 0.040(4) 0.014(3) 0.002(3) 0.009(3)
C64 0.033(5) 0.042(5) 0.037(4) 0.005(4) -0.004(4) 0.016(4)
C65 0.021(4) 0.022(4) 0.025(3) 0.006(3) 0.000(3) -0.003(3)
C66 0.019(4) 0.030(5) 0.038(4) 0.008(4) 0.002(3) 0.003(3)
C67 0.036(5) 0.024(4) 0.032(4) 0.007(3) 0.007(3) 0.005(3)
C68 0.022(4) 0.029(4) 0.041(4) -0.011(3) 0.008(3) 0.005(3)
C69 0.027(4) 0.019(4) 0.035(4) -0.008(3) 0.004(3) 0.008(3)
C70 0.015(3) 0.024(3) 0.029(3) 0.015(3) -0.007(3) -0.003(3)
C71 0.012(3) 0.022(3) 0.033(3) 0.005(2) 0.001(2) -0.008(2)
C72 0.031(4) 0.045(5) 0.028(4) 0.001(3) 0.005(3) -0.010(3)
C73 0.023(3) 0.027(3) 0.015(3) -0.002(3) -0.006(2) 0.004(2)
C74 0.011(3) 0.012(3) 0.014(3) 0.003(2) 0.004(2) -0.001(2)
C75 0.022(3) 0.046(4) 0.065(5) 0.009(3) 0.006(3) -0.020(4)
C76 0.014(3) 0.019(3) 0.025(3) 0.005(2) 0.005(2) 0.007(2)
C77 0.020(3) 0.028(4) 0.060(5) 0.007(3) -0.008(3) -0.005(3)
C78 0.029(3) 0.026(3) 0.024(3) 0.019(3) -0.005(2) -0.004(2)
Ag2 0.0188(3) 0.0145(3) 0.0228(2) -0.0035(3) 0.0016(2) 0.0032(2)
N3 0.019(4) 0.015(4) 0.029(3) -0.007(3) 0.002(2) 0.006(2)
N4 0.016(3) 0.016(3) 0.023(3) 0.000(3) 0.001(2) 0.003(2)

loop_
_atom_type_symbol
_atom_type_description
_atom_type_scat_dispersion_real
_atom_type_scat_dispersion_imag
_atom_type_scat_source
C C 0.0033 0.0016 'International Tables Vol C Tables 4.2.6.8 and 6.1.1.4'
H H 0.0000 0.0000 'International Tables Vol C Tables 4.2.6.8 and 6.1.1.4'
Ag Ag -0.8971 1.1015 'International Tables Vol C Tables 4.2.6.8 and 6.1.1.4'
N N 0.0061 0.0033 'International Tables Vol C Tables 4.2.6.8 and 6.1.1.4'

loop_
_geom_angle_atom_site_label_1
_geom_angle_atom_site_label_2
_geom_angle_atom_site_label_3
_geom_angle
N1 C1 C2 128.0(7)
N1 C1 C6 110.9(6)
C2 C1 C6 121.0(7)
C3 C2 C1 118.4(8)
C3 C2 H2 120.8
C1 C2 H2 120.8
C2 C3 C4 121.9(7)
C2 C3 H3 119.0
C4 C3 H3 119.0
C5 C4 C3 119.8(8)
C5 C4 H4 120.1
C3 C4 H4 120.1
C4 C5 C6 119.9(8)
C4 C5 H5 120.1
C6 C5 H5 120.1
C5 C6 C1 118.9(6)
C5 C6 C7 134.8(8)
C1 C6 C7 106.3(6)
C8 C7 C12 120.8(6)
C8 C7 C6 133.5(7)
C12 C7 C6 105.7(6)
C9 C8 C7 117.8(8)
C9 C8 H8 121.1
C7 C8 H8 121.1
C8 C9 C10 121.3(7)
C8 C9 H9 119.4
C10 C9 H9 119.4
C11 C10 C9 121.9(6)
C11 C10 H10 119.1
C9 C10 H10 119.1
C10 C11 C12 118.1(7)
C10 C11 H11 121.0
C12 C11 H11 121.0
N1 C12 C11 128.6(7)
N1 C12 C7 111.3(6)
C11 C12 C7 120.2(6)
N2 C13 C16 109.5(7)
N2 C13 Ag1 119.4(5)
C16 C13 Ag1 131.0(5)
C30 C14 C15 112.1(7)
C30 C14 N2 111.5(6)
C15 C14 N2 100.2(6)
C30 C14 C29 109.0(7)
C15 C14 C29 114.0(7)
N2 C14 C29 109.7(7)
C14 C15 C16 108.1(6)
C14 C15 H15A 110.1
C16 C15 H15A 110.1
C14 C15 H15B 110.1
C16 C15 H15B 110.1
H15A C15 H15B 108.4
C13 C16 C35 115.1(6)
C13 C16 C15 104.4(5)
C35 C16 C15 113.9(7)
C13 C16 C31 107.0(6)
C35 C16 C31 109.9(6)
C15 C16 C31 105.8(6)
C22 C17 C18 121.8(7)
C22 C17 N2 119.2(7)
C18 C17 N2 119.0(7)
C19 C18 C17 117.4(7)
C19 C18 C23 119.3(7)
C17 C18 C23 123.2(6)
C20 C19 C18 121.9(8)
C20 C19 H19 119.1
C18 C19 H19 119.1
C19 C20 C21 120.5(7)
C19 C20 H20 119.8
C21 C20 H20 119.8
C22 C21 C20 120.5(7)
C22 C21 H21 119.8
C20 C21 H21 119.8
C21 C22 C17 117.8(8)
C21 C22 C26 118.8(7)
C17 C22 C26 123.3(7)
C18 C23 C25 110.9(7)
C18 C23 C24 112.5(6)
C25 C23 C24 109.5(7)
C18 C23 H23 107.9
C25 C23 H23 107.9
C24 C23 H23 107.9
C23 C24 H24A 109.5
C23 C24 H24B 109.5
H24A C24 H24B 109.5
C23 C24 H24C 109.5
H24A C24 H24C 109.5
H24B C24 H24C 109.5
C23 C25 H25A 109.5
C23 C25 H25B 109.5
H25A C25 H25B 109.5
C23 C25 H25C 109.5
H25A C25 H25C 109.5
H25B C25 H25C 109.5
C22 C26 C28 108.2(7)
C22 C26 C27 112.4(6)
C28 C26 C27 108.9(7)
C22 C26 H26 109.1
C28 C26 H26 109.1
C27 C26 H26 109.1
C26 C27 H27A 109.5
C26 C27 H27B 109.5
H27A C27 H27B 109.5
C26 C27 H27C 109.5
H27A C27 H27C 109.5
H27B C27 H27C 109.5
C26 C28 H28A 109.5
C26 C28 H28B 109.5
H28A C28 H28B 109.5
C26 C28 H28C 109.5
H28A C28 H28C 109.5
H28B C28 H28C 109.5
C14 C29 H29A 109.5
C14 C29 H29B 109.5
H29A C29 H29B 109.5
C14 C29 H29C 109.5
H29A C29 H29C 109.5
H29B C29 H29C 109.5
C14 C30 H30A 109.5
C14 C30 H30B 109.5
H30A C30 H30B 109.5
C14 C30 H30C 109.5
H30A C30 H30C 109.5
H30B C30 H30C 109.5
C32 C31 C16 119.5(7)
C32 C31 H31A 107.4
C16 C31 H31A 107.4
C32 C31 H31B 107.4
C16 C31 H31B 107.4
H31A C31 H31B 107.0
C31 C32 C36 109.7(8)
C31 C32 C33 106.8(7)
C36 C32 C33 114.4(7)
C31 C32 H32 108.6
C36 C32 H32 108.6
C33 C32 H32 108.6
C34 C33 C32 118.8(7)
C34 C33 H33A 107.6
C32 C33 H33A 107.6
C34 C33 H33B 107.6
C32 C33 H33B 107.6
H33A C33 H33B 107.0
C33 C34 C35 110.6(7)
C33 C34 H34A 109.5
C35 C34 H34A 109.5
C33 C34 H34B 109.5
C35 C34 H34B 109.5
H34A C34 H34B 108.1
C37 C35 C16 119.6(7)
C37 C35 C34 110.7(6)
C16 C35 C34 112.0(6)
C37 C35 H35 104.3
C16 C35 H35 104.3
C34 C35 H35 104.3
C32 C36 H36A 109.5
C32 C36 H36B 109.5
H36A C36 H36B 109.5
C32 C36 H36C 109.5
H36A C36 H36C 109.5
H36B C36 H36C 109.5
C35 C37 C38 117.4(7)
C35 C37 C39 111.5(6)
C38 C37 C39 106.0(7)
C35 C37 H37 107.2
C38 C37 H37 107.2
C39 C37 H37 107.2
C37 C38 H38A 109.5
C37 C38 H38B 109.5
H38A C38 H38B 109.5
C37 C38 H38C 109.5
H38A C38 H38C 109.5
H38B C38 H38C 109.5
C37 C39 H39A 109.5
C37 C39 H39B 109.5
H39A C39 H39B 109.5
C37 C39 H39C 109.5
H39A C39 H39C 109.5
H39B C39 H39C 109.5
N3 C40 C41 128.0(8)
N3 C40 C45 111.9(6)
C41 C40 C45 120.1(7)
C42 C41 C40 117.6(9)
C42 C41 H41 121.2
C40 C41 H41 121.2
C41 C42 C43 121.8(9)
C41 C42 H42 119.1
C43 C42 H42 119.1
C44 C43 C42 121.5(9)
C44 C43 H43 119.3
C42 C43 H43 119.3
C43 C44 C45 118.1(9)
C43 C44 H44 120.9
C45 C44 H44 120.9
C44 C45 C40 120.8(8)
C44 C45 C46 133.5(8)
C40 C45 C46 105.7(6)
C47 C46 C51 119.5(7)
C47 C46 C45 135.6(8)
C51 C46 C45 104.9(7)
C48 C47 C46 121.1(8)
C48 C47 H47 119.5
C46 C47 H47 119.5
C47 C48 C49 119.1(8)
C47 C48 H48 120.4
C49 C48 H48 120.4
C50 C49 C48 120.6(7)
C50 C49 H49 119.7
C48 C49 H49 119.7
C49 C50 C51 120.1(7)
C49 C50 H50 119.9
C51 C50 H50 119.9
N3 C51 C50 128.2(7)
N3 C51 C46 112.2(7)
C50 C51 C46 119.5(7)
N1 Ag1 C13 171.9(3)
C1 N1 C12 105.8(6)
C1 N1 Ag1 124.2(5)
C12 N1 Ag1 128.6(5)
C13 N2 C17 123.9(7)
C13 N2 C14 115.4(6)
C17 N2 C14 120.6(6)
N4 C52 C55 109.3(6)
N4 C52 Ag2 122.5(5)
C55 C52 Ag2 127.7(5)
C68 C53 C69 109.8(6)
C68 C53 N4 109.2(7)
C69 C53 N4 111.0(6)
C68 C53 C54 113.4(6)
C69 C53 C54 112.5(7)
N4 C53 C54 100.6(5)
C53 C54 C55 107.6(6)
C53 C54 H54A 110.2
C55 C54 H54A 110.2
C53 C54 H54B 110.2
C55 C54 H54B 110.2
H54A C54 H54B 108.5
C52 C55 C54 104.7(5)
C52 C55 C70 107.6(6)
C54 C55 C70 109.4(6)
C52 C55 C74 115.4(6)
C54 C55 C74 111.1(6)
C70 C55 C74 108.4(5)
C61 C56 C57 122.9(7)
C61 C56 N4 118.5(6)
C57 C56 N4 118.6(7)
C58 C57 C56 117.1(7)
C58 C57 C62 118.4(7)
C56 C57 C62 124.3(7)
C59 C58 C57 122.3(7)
C59 C58 H58 118.9
C57 C58 H58 118.9
C58 C59 C60 119.3(7)
C58 C59 H59 120.4
C60 C59 H59 120.4
C59 C60 C61 121.7(8)
C59 C60 H60 119.2
C61 C60 H60 119.2
C56 C61 C60 116.6(7)
C56 C61 C65 125.1(6)
C60 C61 C65 117.9(7)
C64 C62 C57 111.0(8)
C64 C62 C63 110.9(7)
C57 C62 C63 112.2(6)
C64 C62 H62 107.5
C57 C62 H62 107.5
C63 C62 H62 107.5
C62 C63 H63A 109.5
C62 C63 H63B 109.5
H63A C63 H63B 109.5
C62 C63 H63C 109.5
H63A C63 H63C 109.5
H63B C63 H63C 109.5
C62 C64 H64A 109.5
C62 C64 H64B 109.5
H64A C64 H64B 109.5
C62 C64 H64C 109.5
H64A C64 H64C 109.5
H64B C64 H64C 109.5
C66 C65 C61 113.0(6)
C66 C65 C67 110.2(7)
C61 C65 C67 108.5(7)
C66 C65 H65 108.4
C61 C65 H65 108.4
C67 C65 H65 108.4
C65 C66 H66A 109.5
C65 C66 H66B 109.5
H66A C66 H66B 109.5
C65 C66 H66C 109.5
H66A C66 H66C 109.5
H66B C66 H66C 109.5
C65 C67 H67A 109.5
C65 C67 H67B 109.5
H67A C67 H67B 109.5
C65 C67 H67C 109.5
H67A C67 H67C 109.5
H67B C67 H67C 109.5
C53 C68 H68A 109.5
C53 C68 H68B 109.5
H68A C68 H68B 109.5
C53 C68 H68C 109.5
H68A C68 H68C 109.5
H68B C68 H68C 109.5
C53 C69 H69A 109.5
C53 C69 H69B 109.5
H69A C69 H69B 109.5
C53 C69 H69C 109.5
H69A C69 H69C 109.5
H69B C69 H69C 109.5
C71 C70 C55 115.2(5)
C71 C70 H70A 108.5
C55 C70 H70A 108.5
C71 C70 H70B 108.5
C55 C70 H70B 108.5
H70A C70 H70B 107.5
C72 C71 C75 111.1(5)
C72 C71 C70 110.6(5)
C75 C71 C70 111.3(5)
C72 C71 H71 107.9
C75 C71 H71 107.9
C70 C71 H71 107.9
C71 C72 C73 109.0(5)
C71 C72 H72A 109.9
C73 C72 H72A 109.9
C71 C72 H72B 109.9
C73 C72 H72B 109.9
H72A C72 H72B 108.3
C74 C73 C72 112.0(6)
C74 C73 H73A 109.2
C72 C73 H73A 109.2
C74 C73 H73B 109.2
C72 C73 H73B 109.2
H73A C73 H73B 107.9
C73 C74 C55 111.6(5)
C73 C74 C76 113.2(5)
C55 C74 C76 113.8(5)
C73 C74 H74 105.8
C55 C74 H74 105.8
C76 C74 H74 105.8
C71 C75 H75A 109.5
C71 C75 H75B 109.5
H75A C75 H75B 109.5
C71 C75 H75C 109.5
H75A C75 H75C 109.5
H75B C75 H75C 109.5
C78 C76 C77 110.8(5)
C78 C76 C74 113.3(5)
C77 C76 C74 109.2(5)
C78 C76 H76 107.8
C77 C76 H76 107.8
C74 C76 H76 107.8
C76 C77 H77A 109.5
C76 C77 H77B 109.5
H77A C77 H77B 109.5
C76 C77 H77C 109.5
H77A C77 H77C 109.5
H77B C77 H77C 109.5
C76 C78 H78A 109.5
C76 C78 H78B 109.5
H78A C78 H78B 109.5
C76 C78 H78C 109.5
H78A C78 H78C 109.5
H78B C78 H78C 109.5
N3 Ag2 C52 174.6(3)
C40 N3 C51 105.2(6)
C40 N3 Ag2 124.6(5)
C51 N3 Ag2 129.1(5)
C52 N4 C56 120.7(6)
C52 N4 C53 117.2(6)
C56 N4 C53 122.1(6)

loop_
_geom_bond_atom_site_label_1
_geom_bond_atom_site_label_2
_geom_bond_distance
C1 N1 1.383(9)
C1 C2 1.388(10)
C1 C6 1.419(11)
C2 C3 1.382(11)
C2 H2 0.95
C3 C4 1.404(12)
C3 H3 0.95
C4 C5 1.376(11)
C4 H4 0.95
C5 C6 1.413(11)
C5 H5 0.95
C6 C7 1.427(9)
C7 C8 1.409(10)
C7 C12 1.419(10)
C8 C9 1.383(10)
C8 H8 0.95
C9 C10 1.402(11)
C9 H9 0.95
C10 C11 1.378(10)
C10 H10 0.95
C11 C12 1.407(9)
C11 H11 0.95
C12 N1 1.385(9)
C13 N2 1.312(9)
C13 C16 1.500(10)
C13 Ag1 2.081(9)
C14 C30 1.515(11)
C14 C15 1.517(10)
C14 N2 1.545(10)
C14 C29 1.547(12)
C15 C16 1.543(11)
C15 H15A 0.99
C15 H15B 0.99
C16 C35 1.529(10)
C16 C31 1.571(11)
C17 C22 1.412(11)
C17 C18 1.417(11)
C17 N2 1.453(9)
C18 C19 1.396(10)
C18 C23 1.516(10)
C19 C20 1.364(11)
C19 H19 0.95
C20 C21 1.403(12)
C20 H20 0.95
C21 C22 1.400(10)
C21 H21 0.95
C22 C26 1.508(11)
C23 C25 1.538(12)
C23 C24 1.550(11)
C23 H23 1.0
C24 H24A 0.98
C24 H24B 0.98
C24 H24C 0.98
C25 H25A 0.98
C25 H25B 0.98
C25 H25C 0.98
C26 C28 1.530(12)
C26 C27 1.530(11)
C26 H26 1.0
C27 H27A 0.98
C27 H27B 0.98
C27 H27C 0.98
C28 H28A 0.98
C28 H28B 0.98
C28 H28C 0.98
C29 H29A 0.98
C29 H29B 0.98
C29 H29C 0.98
C30 H30A 0.98
C30 H30B 0.98
C30 H30C 0.98
C31 C32 1.449(11)
C31 H31A 0.99
C31 H31B 0.99
C32 C36 1.531(11)
C32 C33 1.544(11)
C32 H32 1.0
C33 C34 1.481(11)
C33 H33A 0.99
C33 H33B 0.99
C34 C35 1.620(11)
C34 H34A 0.99
C34 H34B 0.99
C35 C37 1.477(11)
C35 H35 1.0
C36 H36A 0.98
C36 H36B 0.98
C36 H36C 0.98
C37 C38 1.521(11)
C37 C39 1.548(10)
C37 H37 1.0
C38 H38A 0.98
C38 H38B 0.98
C38 H38C 0.98
C39 H39A 0.98
C39 H39B 0.98
C39 H39C 0.98
C40 N3 1.371(9)
C40 C41 1.412(10)
C40 C45 1.420(11)
C41 C42 1.385(12)
C41 H41 0.95
C42 C43 1.393(15)
C42 H42 0.95
C43 C44 1.379(13)
C43 H43 0.95
C44 C45 1.398(10)
C44 H44 0.95
C45 C46 1.431(10)
C46 C47 1.387(11)
C46 C51 1.419(11)
C47 C48 1.381(11)
C47 H47 0.95
C48 C49 1.412(11)
C48 H48 0.95
C49 C50 1.380(11)
C49 H49 0.95
C50 C51 1.393(10)
C50 H50 0.95
C51 N3 1.376(10)
Ag1 N1 2.064(7)
C52 N4 1.303(9)
C52 C55 1.516(10)
C52 Ag2 2.069(8)
C53 C68 1.506(11)
C53 C69 1.521(11)
C53 N4 1.526(10)
C53 C54 1.550(10)
C54 C55 1.557(11)
C54 H54A 0.99
C54 H54B 0.99
C55 C70 1.558(9)
C55 C74 1.571(8)
C56 C61 1.390(11)
C56 C57 1.401(10)
C56 N4 1.474(9)
C57 C58 1.389(10)
C57 C62 1.540(12)
C58 C59 1.357(12)
C58 H58 0.95
C59 C60 1.391(10)
C59 H59 0.95
C60 C61 1.399(10)
C60 H60 0.95
C61 C65 1.532(10)
C62 C64 1.532(13)
C62 C63 1.547(11)
C62 H62 1.0
C63 H63A 0.98
C63 H63B 0.98
C63 H63C 0.98
C64 H64A 0.98
C64 H64B 0.98
C64 H64C 0.98
C65 C66 1.513(10)
C65 C67 1.536(11)
C65 H65 1.0
C66 H66A 0.98
C66 H66B 0.98
C66 H66C 0.98
C67 H67A 0.98
C67 H67B 0.98
C67 H67C 0.98
C68 H68A 0.98
C68 H68B 0.98
C68 H68C 0.98
C69 H69A 0.98
C69 H69B 0.98
C69 H69C 0.98
C70 C71 1.539(8)
C70 H70A 0.99
C70 H70B 0.99
C71 C72 1.496(9)
C71 C75 1.525(8)
C71 H71 1.0
C72 C73 1.549(9)
C72 H72A 0.99
C72 H72B 0.99
C73 C74 1.527(8)
C73 H73A 0.99
C73 H73B 0.99
C74 C76 1.575(7)
C74 H74 1.0
C75 H75A 0.98
C75 H75B 0.98
C75 H75C 0.98
C76 C78 1.538(8)
C76 C77 1.538(8)
C76 H76 1.0
C77 H77A 0.98
C77 H77B 0.98
C77 H77C 0.98
C78 H78A 0.98
C78 H78B 0.98
C78 H78C 0.98
Ag2 N3 2.056(6)
